data_4115586
loop_
_publ_author_name
'Shuji Kimura'
'Eckhard Bill'
'Eberhard Bothe'
'Thomas Weyherm\"uller'
'Karl Wieghardt'

_publ_section_title
;
 Phenylthiyl Radical Complexes of Gallium(III), Iron(III), and Cobalt(III)
 and Comparison with Their Phenoxyl Analogues
;
_journal_name_full 'Journal of the American Chemical Society'
_journal_page_first 6025
_journal_page_last 6039
_journal_paper_doi 10.1021/ja004305p
_journal_volume 123
_journal_year 2001
_chemical_formula_sum 'C25 H40 Fe N3 O6'
_chemical_formula_weight 534.45
_chemical_name_systematic
; 
 ? 
;
_space_group_IT_number 2
_symmetry_cell_setting triclinic
_symmetry_space_group_name_Hall '-P 1'
_symmetry_space_group_name_H-M 'P -1'
_atom_sites_solution_hydrogens geom
_atom_sites_solution_primary direct
_atom_sites_solution_secondary difmap
_audit_creation_method SHELXL
_cell_angle_alpha 79.81(2)
_cell_angle_beta 79.28(2)
_cell_angle_gamma 89.99(2)
_cell_formula_units_Z 8
_cell_length_a 12.468(2)
_cell_length_b 17.667(3)
_cell_length_c 25.111(4)
_cell_measurement_reflns_used 24747
_cell_measurement_temperature 100(2)
_cell_volume 5345.9(16)
_computing_structure_refinement 'SHELXL-93 (Sheldrick, 1993)'
_computing_structure_solution 'SHELXS-86 (Sheldrick, 1990)'
_diffrn_ambient_temperature 100(2)
_diffrn_measurement_device 'Nonius KappaCCD'
_diffrn_measurement_method ' 852 images a 0.5 deg(\w)/63 sec.'
_diffrn_radiation_monochromator graphite
_diffrn_radiation_source 'fine-focus sealed tube'
_diffrn_radiation_type MoK\a
_diffrn_radiation_wavelength 0.71073
_diffrn_reflns_av_R_equivalents 0.0834
_diffrn_reflns_av_sigmaI/netI 0.1151
_diffrn_reflns_limit_h_max 14
_diffrn_reflns_limit_h_min -16
_diffrn_reflns_limit_k_max 22
_diffrn_reflns_limit_k_min -22
_diffrn_reflns_limit_l_max 28
_diffrn_reflns_limit_l_min -32
_diffrn_reflns_number 27104
_diffrn_reflns_theta_max 22.50
_diffrn_reflns_theta_min 2.13
_exptl_absorpt_coefficient_mu 0.607
_exptl_absorpt_correction_T_max 0.9171
_exptl_absorpt_correction_T_min 0.7787
_exptl_absorpt_correction_type 'MulScanAbs, Platon99 program suite'
_exptl_crystal_colour violet
_exptl_crystal_density_diffrn 1.328
_exptl_crystal_description 'transparent plate'
_exptl_crystal_F_000 2280
_exptl_crystal_size_max 0.34
_exptl_crystal_size_mid 0.30
_exptl_crystal_size_min 0.03
_refine_diff_density_max 0.760
_refine_diff_density_min -0.660
_refine_diff_density_rms 0.097
_refine_ls_extinction_method none
_refine_ls_goodness_of_fit_all 1.053
_refine_ls_goodness_of_fit_obs 1.238
_refine_ls_matrix_type full
_refine_ls_number_parameters 1285
_refine_ls_number_reflns 13738
_refine_ls_number_restraints 15
_refine_ls_restrained_S_all 1.062
_refine_ls_restrained_S_obs 1.237
_refine_ls_R_factor_all 0.1185
_refine_ls_R_factor_obs 0.0646
_refine_ls_shift/esd_max 0.001
_refine_ls_shift/esd_mean 0.000
_refine_ls_structure_factor_coef Fsqd
_refine_ls_weighting_details 'w=1/[\s^2^(Fo^2^)+(0.0860P)^2^+1.7424P] where P=(Fo^2^+2Fc^2^)/3'
_refine_ls_weighting_scheme calc
_refine_ls_wR_factor_all 0.1800
_refine_ls_wR_factor_obs 0.1576
_reflns_number_observed 8280
_reflns_number_total 13821
_reflns_observed_criterion >2sigma(I)
_cod_data_source_file ja004305p_1.cif
_cod_data_source_block 1
_cod_depositor_comments
;
The following automatic conversions were performed:

'_refine_ls_weighting_scheme' value 'calc
w=1/[\s^2^(Fo^2^)+(0.0860P)^2^+1.7424P] where P=(Fo^2^+2Fc^2^)/3' was
changed to 'calc'. New tag '_refine_ls_weighting_details' was
created. The value of the new tag was set to
'w=1/[\s^2^(Fo^2^)+(0.0860P)^2^+1.7424P] where P=(Fo^2^+2Fc^2^)/3'.

Automatic conversion script
Id: cif_fix_values 3143 2015-03-26 13:38:13Z robertas 
;
_cod_original_cell_volume 5345.9(15)
_cod_database_code 4115586

loop_
_symmetry_equiv_pos_as_xyz
'x, y, z'
'-x, -y, -z'

loop_
_atom_site_aniso_label
_atom_site_aniso_U_11
_atom_site_aniso_U_22
_atom_site_aniso_U_33
_atom_site_aniso_U_23
_atom_site_aniso_U_13
_atom_site_aniso_U_12
Fe1 0.0222(5) 0.0100(5) 0.0323(6) -0.0073(4) -0.0045(4) -0.0003(4)
O1 0.021(2) 0.013(2) 0.038(3) -0.011(2) -0.002(2) -0.002(2)
N1 0.037(3) 0.013(3) 0.023(3) -0.008(2) -0.006(3) 0.002(2)
N2 0.022(3) 0.016(3) 0.031(3) -0.011(2) -0.003(3) 0.003(2)
N3 0.027(3) 0.010(3) 0.038(4) -0.009(3) -0.007(3) 0.001(2)
O23 0.025(2) 0.013(2) 0.028(3) -0.005(2) -0.002(2) 0.004(2)
O24 0.031(3) 0.032(3) 0.037(3) -0.005(2) 0.003(2) 0.008(2)
O25 0.021(2) 0.013(2) 0.041(3) -0.005(2) -0.004(2) -0.003(2)
O26 0.035(3) 0.008(2) 0.048(3) -0.008(2) -0.010(2) 0.000(2)
C1 0.032(4) 0.017(4) 0.032(4) -0.007(3) -0.010(3) -0.004(3)
C2 0.033(4) 0.020(4) 0.025(4) -0.011(3) -0.010(3) -0.005(3)
C3 0.024(4) 0.014(3) 0.037(4) -0.006(3) -0.009(3) 0.002(3)
C4 0.025(4) 0.011(3) 0.041(4) -0.007(3) -0.011(3) 0.002(3)
C5 0.025(4) 0.011(3) 0.035(4) -0.005(3) -0.005(3) -0.001(3)
C6 0.024(4) 0.017(4) 0.037(4) -0.009(3) -0.008(3) 0.000(3)
C7 0.024(4) 0.016(4) 0.036(4) -0.006(3) -0.005(3) 0.000(3)
C8 0.025(4) 0.013(3) 0.023(4) -0.007(3) -0.005(3) 0.002(3)
C9 0.019(4) 0.017(4) 0.032(4) -0.008(3) 0.005(3) 0.001(3)
C10 0.027(4) 0.010(3) 0.034(4) -0.010(3) -0.004(3) 0.001(3)
C11 0.030(4) 0.022(4) 0.026(4) -0.013(3) -0.003(3) -0.002(3)
C12 0.031(4) 0.012(3) 0.033(4) -0.003(3) -0.010(3) 0.006(3)
C13 0.037(4) 0.009(3) 0.043(5) -0.010(3) -0.013(4) 0.000(3)
C14 0.036(4) 0.017(4) 0.033(4) -0.009(3) -0.013(3) -0.004(3)
C15 0.053(5) 0.026(4) 0.036(5) -0.006(3) -0.007(4) -0.010(4)
C16 0.040(4) 0.014(4) 0.044(5) -0.010(3) -0.007(4) -0.010(3)
C17 0.034(4) 0.022(4) 0.048(5) -0.010(3) -0.013(4) 0.001(3)
C18 0.036(4) 0.017(4) 0.024(4) -0.007(3) -0.001(3) -0.004(3)
C19 0.035(4) 0.032(4) 0.029(4) -0.007(3) 0.004(3) -0.010(3)
C20 0.056(5) 0.020(4) 0.052(5) -0.008(4) 0.006(4) -0.012(4)
C21 0.052(5) 0.032(4) 0.040(5) 0.009(4) -0.002(4) -0.014(4)
C22 0.025(4) 0.015(3) 0.033(4) -0.003(3) -0.004(3) 0.001(3)
C23 0.039(5) 0.007(3) 0.034(5) -0.009(3) -0.013(4) 0.005(3)
C24 0.031(4) 0.006(3) 0.044(4) -0.012(3) -0.005(3) 0.006(3)
C25 0.025(4) 0.024(4) 0.025(4) -0.010(3) -0.006(3) 0.007(3)
Fe2 0.0241(5) 0.0095(5) 0.0333(6) -0.0082(4) -0.0071(4) 0.0007(4)
O2 0.031(3) 0.016(2) 0.037(3) -0.009(2) -0.011(2) -0.001(2)
N21 0.023(3) 0.013(3) 0.027(3) -0.005(2) -0.004(2) 0.002(2)
N22 0.028(3) 0.013(3) 0.040(4) -0.010(3) -0.011(3) 0.002(2)
N23 0.021(3) 0.014(3) 0.040(4) -0.012(3) -0.010(3) -0.003(2)
O53 0.026(3) 0.015(2) 0.031(3) -0.007(2) -0.005(2) 0.001(2)
O54 0.033(3) 0.029(3) 0.045(3) -0.011(2) -0.020(3) 0.007(2)
O55 0.032(3) 0.011(2) 0.044(3) -0.011(2) -0.016(2) 0.004(2)
O56 0.034(3) 0.009(2) 0.047(3) -0.019(2) -0.010(2) 0.002(2)
C31 0.024(4) 0.018(4) 0.037(4) -0.007(3) -0.010(3) -0.002(3)
C32 0.023(4) 0.018(4) 0.038(4) -0.009(3) -0.003(3) -0.002(3)
C33 0.031(4) 0.020(4) 0.038(4) -0.011(3) -0.011(3) 0.005(3)
C34 0.025(4) 0.018(4) 0.039(4) -0.013(3) 0.001(3) -0.004(3)
C35 0.028(4) 0.019(4) 0.033(4) -0.008(3) -0.006(3) 0.005(3)
C36 0.026(4) 0.015(3) 0.032(4) -0.014(3) -0.013(3) -0.004(3)
C37 0.033(4) 0.011(3) 0.031(4) -0.009(3) -0.008(3) 0.002(3)
C38 0.024(4) 0.011(3) 0.036(4) -0.008(3) -0.007(3) 0.005(3)
C39 0.032(4) 0.016(4) 0.031(4) -0.014(3) -0.006(3) -0.001(3)
C40 0.027(4) 0.015(4) 0.037(5) -0.004(3) -0.008(3) 0.001(3)
C41 0.027(4) 0.025(4) 0.031(4) -0.002(3) -0.003(3) 0.000(3)
C42 0.035(4) 0.012(3) 0.029(4) -0.008(3) -0.003(3) -0.004(3)
C43 0.026(4) 0.008(3) 0.043(5) -0.013(3) -0.005(3) -0.002(3)
C44 0.036(4) 0.013(4) 0.035(4) -0.010(3) -0.008(3) -0.002(3)
C45 0.044(5) 0.011(3) 0.040(4) -0.003(3) -0.009(4) -0.002(3)
C46 0.038(5) 0.021(4) 0.060(5) -0.014(4) -0.007(4) -0.004(3)
C47 0.047(5) 0.022(4) 0.039(5) -0.006(3) -0.005(4) -0.015(3)
C48 0.041(4) 0.023(4) 0.030(4) -0.005(3) -0.008(3) -0.011(3)
C49 0.049(5) 0.018(4) 0.048(5) -0.014(3) -0.017(4) -0.008(3)
C50 0.069(6) 0.072(6) 0.053(6) -0.034(5) 0.019(5) -0.049(5)
C51 0.101(7) 0.025(5) 0.073(6) 0.001(4) -0.054(5) -0.009(5)
C52 0.028(4) 0.021(4) 0.041(4) -0.008(3) -0.008(3) -0.002(3)
C53 0.030(4) 0.008(3) 0.036(5) -0.005(3) -0.005(4) -0.002(3)
C54 0.031(4) 0.009(3) 0.042(4) -0.002(3) -0.011(3) 0.002(3)
C55 0.022(4) 0.027(4) 0.021(4) -0.011(3) -0.007(3) 0.006(3)
Fe3 0.0232(5) 0.0083(5) 0.0314(6) -0.0073(4) -0.0039(4) -0.0012(4)
O3 0.029(3) 0.010(2) 0.037(3) -0.006(2) -0.002(2) 0.003(2)
N31 0.026(3) 0.009(3) 0.026(3) -0.004(2) -0.004(2) 0.001(2)
N32 0.029(3) 0.013(3) 0.033(3) -0.012(2) -0.010(3) -0.002(2)
N33 0.018(3) 0.011(3) 0.040(4) -0.006(3) -0.004(3) 0.002(2)
O83 0.026(3) 0.011(2) 0.030(3) -0.007(2) -0.008(2) -0.003(2)
O84 0.030(3) 0.043(3) 0.044(3) -0.014(2) -0.003(2) -0.017(2)
O85 0.023(3) 0.010(2) 0.037(3) -0.008(2) -0.006(2) 0.000(2)
O86 0.027(3) 0.011(3) 0.045(3) -0.014(2) -0.006(2) 0.000(2)
C61 0.024(4) 0.011(3) 0.036(4) -0.010(3) 0.001(3) -0.001(3)
C62 0.022(4) 0.019(4) 0.033(4) -0.004(3) -0.008(3) 0.005(3)
C63 0.028(4) 0.012(3) 0.039(4) -0.016(3) -0.004(3) -0.004(3)
C64 0.025(4) 0.014(3) 0.037(4) -0.014(3) -0.010(3) 0.002(3)
C65 0.021(4) 0.013(3) 0.035(4) -0.007(3) -0.004(3) -0.003(3)
C66 0.029(4) 0.017(4) 0.031(4) -0.011(3) -0.007(3) 0.007(3)
C67 0.033(4) 0.008(3) 0.039(4) -0.008(3) -0.015(3) -0.001(3)
C68 0.027(4) 0.007(3) 0.033(4) -0.012(3) -0.009(3) 0.002(3)
C69 0.023(4) 0.018(4) 0.026(4) -0.014(3) -0.003(3) 0.000(3)
C70 0.025(4) 0.015(3) 0.030(4) -0.008(3) -0.009(3) 0.001(3)
C71 0.029(4) 0.015(4) 0.032(4) -0.005(3) -0.003(3) 0.007(3)
C72 0.028(4) 0.020(4) 0.029(4) -0.005(3) -0.006(3) -0.001(3)
C73 0.029(4) 0.012(3) 0.037(4) -0.009(3) -0.007(3) 0.004(3)
C74 0.028(4) 0.014(3) 0.033(4) -0.009(3) -0.004(3) 0.005(3)
C75 0.031(4) 0.017(4) 0.043(5) -0.005(3) -0.009(3) 0.007(3)
C76 0.037(5) 0.023(4) 0.043(5) -0.003(3) -0.004(4) 0.005(3)
C77 0.048(5) 0.026(4) 0.040(5) -0.003(4) -0.003(4) 0.016(3)
C78 0.043(5) 0.021(4) 0.035(4) -0.007(3) -0.002(4) 0.013(3)
C79 0.044(5) 0.026(4) 0.035(4) -0.007(3) -0.003(4) 0.005(3)
C80 0.077(6) 0.027(5) 0.065(6) 0.002(4) 0.037(5) 0.008(4)
C81 0.092(7) 0.072(6) 0.050(6) -0.038(5) -0.032(5) 0.055(5)
C82 0.030(4) 0.017(4) 0.030(4) -0.008(3) -0.008(3) 0.003(3)
C83 0.031(4) 0.012(3) 0.028(4) -0.008(3) -0.008(4) -0.002(3)
C84 0.029(4) 0.006(3) 0.044(4) -0.006(3) -0.007(3) 0.000(3)
C85 0.024(4) 0.017(4) 0.025(4) 0.000(3) -0.008(3) -0.005(3)
Fe4 0.0238(5) 0.0096(5) 0.0325(6) -0.0070(4) -0.0075(4) -0.0013(4)
O4 0.031(3) 0.019(2) 0.037(3) -0.012(2) -0.007(2) 0.000(2)
N41 0.025(3) 0.011(3) 0.033(3) -0.008(2) -0.006(3) -0.002(2)
N42 0.032(3) 0.003(3) 0.039(4) -0.007(2) -0.015(3) -0.003(2)
N43 0.023(3) 0.016(3) 0.032(3) -0.009(3) -0.008(3) 0.003(2)
O113 0.031(3) 0.011(2) 0.042(3) -0.008(2) -0.012(2) 0.002(2)
O114 0.037(3) 0.015(3) 0.050(3) -0.007(2) -0.011(2) 0.000(2)
O115 0.030(3) 0.009(2) 0.034(3) -0.007(2) -0.010(2) -0.003(2)
O116 0.036(3) 0.022(3) 0.039(3) -0.007(2) -0.012(2) -0.002(2)
C91 0.025(4) 0.014(3) 0.035(4) -0.006(3) -0.003(3) -0.004(3)
C92 0.027(4) 0.013(3) 0.038(4) -0.010(3) -0.011(3) 0.001(3)
C93 0.024(4) 0.015(3) 0.039(4) -0.003(3) -0.004(3) -0.005(3)
C94 0.032(4) 0.010(3) 0.036(4) -0.001(3) -0.006(3) -0.007(3)
C95 0.019(4) 0.022(4) 0.037(4) -0.014(3) 0.002(3) -0.005(3)
C96 0.029(4) 0.009(3) 0.034(4) -0.011(3) -0.009(3) 0.004(3)
C97 0.031(4) 0.011(3) 0.038(4) -0.006(3) -0.007(3) 0.004(3)
C98 0.025(4) 0.014(3) 0.025(4) -0.007(3) -0.004(3) -0.002(3)
C99 0.031(4) 0.019(4) 0.020(4) 0.001(3) -0.011(3) -0.004(3)
C100 0.035(4) 0.017(4) 0.025(4) -0.004(3) -0.011(3) -0.003(3)
C101 0.034(4) 0.022(4) 0.025(4) -0.009(3) -0.008(3) -0.004(3)
C102 0.030(4) 0.012(3) 0.031(4) -0.008(3) -0.005(3) -0.002(3)
C103 0.028(4) 0.011(3) 0.043(5) -0.004(3) -0.004(3) 0.000(3)
C104 0.028(4) 0.018(4) 0.041(5) -0.010(3) -0.009(3) 0.004(3)
C105 0.040(4) 0.018(4) 0.039(4) -0.007(3) -0.013(3) 0.005(3)
C106 0.037(4) 0.029(4) 0.038(4) -0.005(3) -0.004(3) 0.015(3)
C107 0.052(5) 0.027(4) 0.038(5) -0.010(3) -0.010(4) 0.015(4)
C108 0.039(4) 0.010(3) 0.038(4) -0.004(3) -0.012(3) 0.003(3)
C109 0.064(5) 0.018(4) 0.046(5) -0.013(3) -0.029(4) 0.013(4)
C110 0.046(5) 0.019(4) 0.039(5) -0.008(3) -0.013(4) 0.000(3)
C111 0.053(5) 0.028(4) 0.048(5) 0.001(4) -0.010(4) -0.001(4)
C112 0.028(4) 0.019(4) 0.036(4) -0.010(3) -0.008(3) -0.003(3)
C113 0.027(4) 0.015(4) 0.022(4) -0.010(3) -0.002(3) -0.004(3)
C114 0.031(4) 0.016(4) 0.038(4) -0.008(3) -0.008(3) 0.001(3)
C115 0.031(4) 0.005(3) 0.035(5) -0.008(3) -0.007(4) 0.000(3)
O10 0.044(3) 0.025(3) 0.044(3) -0.005(3) 0.002(3) -0.001(2)
O20 0.035(3) 0.028(3) 0.040(3) -0.007(3) -0.005(2) 0.005(2)
O30 0.041(3) 0.023(3) 0.047(3) -0.013(3) 0.001(2) -0.007(2)
O40 0.036(3) 0.026(3) 0.040(3) -0.009(2) -0.004(2) -0.008(2)

loop_
_atom_site_label
_atom_site_type_symbol
_atom_site_fract_x
_atom_site_fract_y
_atom_site_fract_z
_atom_site_U_iso_or_equiv
_atom_site_thermal_displace_type
_atom_site_occupancy
_atom_site_calc_flag
_atom_site_refinement_flags
Fe1 Fe 0.49403(7) 0.38423(5) 0.33427(4) 0.0212(3) Uani 1 d .
O1 O 0.4721(3) 0.4104(2) 0.2615(2) 0.0236(10) Uani 1 d .
N1 N 0.5997(4) 0.4864(3) 0.3220(2) 0.0238(13) Uani 1 d .
N2 N 0.5271(4) 0.3729(3) 0.4186(2) 0.0223(13) Uani 1 d .
N3 N 0.6587(4) 0.3337(3) 0.3249(2) 0.0242(13) Uani 1 d .
O23 O 0.3543(3) 0.4158(2) 0.3745(2) 0.0221(10) Uani 1 d .
O24 O 0.2415(4) 0.4079(2) 0.4562(2) 0.0348(12) Uani 1 d .
O25 O 0.4566(3) 0.2727(2) 0.3445(2) 0.0250(10) Uani 1 d .
O26 O 0.5090(3) 0.1603(2) 0.3215(2) 0.0298(11) Uani 1 d .
C1 C 0.5719(5) 0.5119(3) 0.3759(2) 0.026(2) Uani 1 d .
H1A H 0.4959(5) 0.5295(3) 0.3812(2) 0.032 Uiso 1 calc R
H1B H 0.6207(5) 0.5560(3) 0.3761(2) 0.032 Uiso 1 calc R
C2 C 0.5834(5) 0.4464(3) 0.4242(2) 0.024(2) Uani 1 d .
H2A H 0.6617(5) 0.4375(3) 0.4244(2) 0.029 Uiso 1 calc R
H2B H 0.5503(5) 0.4617(3) 0.4596(2) 0.029 Uiso 1 calc R
C3 C 0.5985(5) 0.3057(3) 0.4267(3) 0.024(2) Uani 1 d .
H3A H 0.5557(5) 0.2575(3) 0.4295(3) 0.029 Uiso 1 calc R
H3B H 0.6256(5) 0.3037(3) 0.4616(3) 0.029 Uiso 1 calc R
C4 C 0.6941(5) 0.3120(3) 0.3793(2) 0.025(2) Uani 1 d .
H4A H 0.7477(5) 0.3513(3) 0.3829(2) 0.030 Uiso 1 calc R
H4B H 0.7306(5) 0.2621(3) 0.3807(2) 0.030 Uiso 1 calc R
C5 C 0.7328(5) 0.3927(3) 0.2868(3) 0.024(2) Uani 1 d .
H5A H 0.7162(5) 0.3982(3) 0.2493(3) 0.028 Uiso 1 calc R
H5B H 0.8095(5) 0.3771(3) 0.2852(3) 0.028 Uiso 1 calc R
C6 C 0.7173(5) 0.4701(3) 0.3075(3) 0.025(2) Uani 1 d .
H6A H 0.7513(5) 0.4682(3) 0.3404(3) 0.030 Uiso 1 calc R
H6B H 0.7544(5) 0.5121(3) 0.2785(3) 0.030 Uiso 1 calc R
C7 C 0.5668(5) 0.5457(3) 0.2780(2) 0.025(2) Uani 1 d .
H7A H 0.4887(5) 0.5564(3) 0.2892(2) 0.030 Uiso 1 calc R
H7B H 0.6095(5) 0.5941(3) 0.2749(2) 0.030 Uiso 1 calc R
C8 C 0.5835(5) 0.5225(3) 0.2226(2) 0.0199(15) Uani 1 d .
C9 C 0.5291(5) 0.4559(3) 0.2162(3) 0.023(2) Uani 1 d .
C10 C 0.5367(5) 0.4375(3) 0.1630(3) 0.023(2) Uani 1 d .
C11 C 0.6055(5) 0.4836(3) 0.1195(3) 0.025(2) Uani 1 d .
H11 H 0.6125(5) 0.4708(3) 0.0838(3) 0.030 Uiso 1 calc R
C12 C 0.6655(5) 0.5484(3) 0.1254(3) 0.025(2) Uani 1 d .
C13 C 0.6506(5) 0.5673(3) 0.1772(3) 0.028(2) Uani 1 d .
H13 H 0.6870(5) 0.6120(3) 0.1822(3) 0.034 Uiso 1 calc R
C14 C 0.4672(5) 0.3705(3) 0.1523(3) 0.027(2) Uani 1 d .
C15 C 0.4862(6) 0.3632(4) 0.0924(3) 0.038(2) Uani 1 d .
H15A H 0.5632(6) 0.3529(4) 0.0799(3) 0.058 Uiso 1 calc R
H15B H 0.4675(6) 0.4112(4) 0.0704(3) 0.058 Uiso 1 calc R
H15C H 0.4402(6) 0.3207(4) 0.0878(3) 0.058 Uiso 1 calc R
C16 C 0.4950(5) 0.2928(3) 0.1853(3) 0.032(2) Uani 1 d .
H16A H 0.4835(5) 0.2957(3) 0.2246(3) 0.049 Uiso 1 calc R
H16B H 0.5716(5) 0.2818(3) 0.1724(3) 0.049 Uiso 1 calc R
H16C H 0.4477(5) 0.2517(3) 0.1798(3) 0.049 Uiso 1 calc R
C17 C 0.3462(5) 0.3867(4) 0.1717(3) 0.033(2) Uani 1 d .
H17A H 0.3337(5) 0.3914(4) 0.2106(3) 0.050 Uiso 1 calc R
H17B H 0.3004(5) 0.3442(4) 0.1670(3) 0.050 Uiso 1 calc R
H17C H 0.3276(5) 0.4347(4) 0.1497(3) 0.050 Uiso 1 calc R
C18 C 0.7437(5) 0.5926(3) 0.0744(3) 0.026(2) Uani 1 d .
C19 C 0.8392(5) 0.5409(4) 0.0588(3) 0.033(2) Uani 1 d .
H19A H 0.8766(5) 0.5271(4) 0.0900(3) 0.049 Uiso 1 calc R
H19B H 0.8906(5) 0.5685(4) 0.0269(3) 0.049 Uiso 1 calc R
H19C H 0.8112(5) 0.4940(4) 0.0494(3) 0.049 Uiso 1 calc R
C20 C 0.7921(6) 0.6673(4) 0.0866(3) 0.045(2) Uani 1 d .
H20A H 0.8302(6) 0.6542(4) 0.1177(3) 0.067 Uiso 1 calc R
H20B H 0.7329(6) 0.7019(4) 0.0960(3) 0.067 Uiso 1 calc R
H20C H 0.8436(6) 0.6927(4) 0.0540(3) 0.067 Uiso 1 calc R
C21 C 0.6851(6) 0.6143(4) 0.0262(3) 0.044(2) Uani 1 d .
H21A H 0.6243(6) 0.6473(4) 0.0363(3) 0.066 Uiso 1 calc R
H21B H 0.6569(6) 0.5676(4) 0.0168(3) 0.066 Uiso 1 calc R
H21C H 0.7363(6) 0.6421(4) -0.0057(3) 0.066 Uiso 1 calc R
C22 C 0.4207(5) 0.3598(3) 0.4551(3) 0.025(2) Uani 1 d .
H22A H 0.4232(5) 0.3801(3) 0.4892(3) 0.030 Uiso 1 calc R
H22B H 0.4037(5) 0.3038(3) 0.4655(3) 0.030 Uiso 1 calc R
C23 C 0.3307(6) 0.3991(3) 0.4275(3) 0.025(2) Uani 1 d .
C24 C 0.6425(5) 0.2639(3) 0.3010(3) 0.026(2) Uani 1 d .
H24A H 0.6984(5) 0.2262(3) 0.3094(3) 0.031 Uiso 1 calc R
H24B H 0.6515(5) 0.2784(3) 0.2605(3) 0.031 Uiso 1 calc R
C25 C 0.5281(5) 0.2271(4) 0.3248(3) 0.024(2) Uani 1 d .
Fe2 Fe 0.74334(7) 0.30605(5) -0.33610(4) 0.0215(3) Uani 1 d .
O2 O 0.6716(3) 0.2936(2) -0.2624(2) 0.0269(11) Uani 1 d .
N21 N 0.8402(4) 0.4020(3) -0.3258(2) 0.0209(12) Uani 1 d .
N22 N 0.8334(4) 0.3398(3) -0.4224(2) 0.0258(13) Uani 1 d .
N23 N 0.9013(4) 0.2514(3) -0.3310(2) 0.0234(13) Uani 1 d .
O53 O 0.6293(3) 0.3577(2) -0.3727(2) 0.0239(10) Uani 1 d .
O54 O 0.5625(4) 0.3788(2) -0.4502(2) 0.0332(11) Uani 1 d .
O55 O 0.7124(3) 0.2010(2) -0.3489(2) 0.0271(11) Uani 1 d .
O56 O 0.7567(3) 0.0782(2) -0.3355(2) 0.0282(11) Uani 1 d .
C31 C 0.8503(5) 0.4548(3) -0.3793(2) 0.026(2) Uani 1 d .
H31A H 0.9010(5) 0.4983(3) -0.3800(2) 0.031 Uiso 1 calc R
H31B H 0.7780(5) 0.4762(3) -0.3828(2) 0.031 Uiso 1 calc R
C32 C 0.8917(5) 0.4161(3) -0.4283(3) 0.026(2) Uani 1 d .
H32A H 0.8802(5) 0.4498(3) -0.4625(3) 0.031 Uiso 1 calc R
H32B H 0.9710(5) 0.4083(3) -0.4312(3) 0.031 Uiso 1 calc R
C33 C 0.9128(5) 0.2784(3) -0.4324(3) 0.028(2) Uani 1 d .
H33A H 0.9650(5) 0.2960(3) -0.4673(3) 0.034 Uiso 1 calc R
H33B H 0.8732(5) 0.2317(3) -0.4362(3) 0.034 Uiso 1 calc R
C34 C 0.9747(5) 0.2591(3) -0.3856(3) 0.027(2) Uani 1 d .
H34A H 1.0124(5) 0.2102(3) -0.3884(3) 0.033 Uiso 1 calc R
H34B H 1.0310(5) 0.3000(3) -0.3890(3) 0.033 Uiso 1 calc R
C35 C 0.9488(5) 0.2903(3) -0.2924(3) 0.026(2) Uani 1 d .
H35A H 1.0243(5) 0.2737(3) -0.2915(3) 0.031 Uiso 1 calc R
H35B H 0.9048(5) 0.2766(3) -0.2548(3) 0.031 Uiso 1 calc R
C36 C 0.9489(5) 0.3773(3) -0.3123(3) 0.022(2) Uani 1 d .
H36A H 0.9659(5) 0.4042(3) -0.2833(3) 0.027 Uiso 1 calc R
H36B H 1.0065(5) 0.3920(3) -0.3455(3) 0.027 Uiso 1 calc R
C37 C 0.7760(5) 0.4391(3) -0.2813(2) 0.024(2) Uani 1 d .
H37A H 0.7051(5) 0.4545(3) -0.2915(2) 0.029 Uiso 1 calc R
H37B H 0.8161(5) 0.4865(3) -0.2791(2) 0.029 Uiso 1 calc R
C38 C 0.7546(5) 0.3885(3) -0.2255(3) 0.023(2) Uani 1 d .
C39 C 0.6947(5) 0.3180(3) -0.2171(3) 0.025(2) Uani 1 d .
C40 C 0.6633(5) 0.2744(3) -0.1646(3) 0.026(2) Uani 1 d .
C41 C 0.6981(5) 0.3014(4) -0.1219(3) 0.029(2) Uani 1 d .
H41 H 0.6774(5) 0.2717(4) -0.0859(3) 0.034 Uiso 1 calc R
C42 C 0.7615(5) 0.3688(3) -0.1274(3) 0.025(2) Uani 1 d .
C43 C 0.7864(5) 0.4120(3) -0.1806(3) 0.025(2) Uani 1 d .
H43 H 0.8267(5) 0.4593(3) -0.1863(3) 0.030 Uiso 1 calc R
C44 C 0.5854(5) 0.2021(3) -0.1536(3) 0.027(2) Uani 1 d .
C45 C 0.6376(5) 0.1412(3) -0.1864(3) 0.032(2) Uani 1 d .
H45A H 0.6544(5) 0.1636(3) -0.2257(3) 0.048 Uiso 1 calc R
H45B H 0.5865(5) 0.0970(3) -0.1805(3) 0.048 Uiso 1 calc R
H45C H 0.7050(5) 0.1242(3) -0.1739(3) 0.048 Uiso 1 calc R
C46 C 0.4782(5) 0.2278(4) -0.1722(3) 0.039(2) Uani 1 d .
H46A H 0.4936(5) 0.2509(4) -0.2114(3) 0.058 Uiso 1 calc R
H46B H 0.4445(5) 0.2656(4) -0.1507(3) 0.058 Uiso 1 calc R
H46C H 0.4281(5) 0.1830(4) -0.1664(3) 0.058 Uiso 1 calc R
C47 C 0.5599(6) 0.1663(4) -0.0929(3) 0.036(2) Uani 1 d .
H47A H 0.6276(6) 0.1498(4) -0.0806(3) 0.054 Uiso 1 calc R
H47B H 0.5096(6) 0.1218(4) -0.0873(3) 0.054 Uiso 1 calc R
H47C H 0.5259(6) 0.2044(4) -0.0716(3) 0.054 Uiso 1 calc R
C48 C 0.7969(5) 0.3908(4) -0.0769(3) 0.031(2) Uani 1 d .
C49 C 0.8621(6) 0.4684(3) -0.0919(3) 0.036(2) Uani 1 d .
H49A H 0.8169(6) 0.5087(3) -0.1075(3) 0.054 Uiso 1 calc R
H49B H 0.9283(6) 0.4642(3) -0.1190(3) 0.054 Uiso 1 calc R
H49C H 0.8823(6) 0.4816(3) -0.0587(3) 0.054 Uiso 1 calc R
C50 C 0.6961(7) 0.4001(5) -0.0344(3) 0.066(3) Uani 1 d .
H50A H 0.6504(7) 0.4395(5) -0.0506(3) 0.099 Uiso 1 calc R
H50B H 0.7183(7) 0.4157(5) -0.0024(3) 0.099 Uiso 1 calc R
H50C H 0.6545(7) 0.3510(5) -0.0228(3) 0.099 Uiso 1 calc R
C51 C 0.8690(7) 0.3304(4) -0.0530(3) 0.063(3) Uani 1 d .
H51A H 0.9335(7) 0.3252(4) -0.0810(3) 0.094 Uiso 1 calc R
H51B H 0.8282(7) 0.2810(4) -0.0415(3) 0.094 Uiso 1 calc R
H51C H 0.8921(7) 0.3456(4) -0.0211(3) 0.094 Uiso 1 calc R
C52 C 0.7478(5) 0.3435(4) -0.4556(3) 0.029(2) Uani 1 d .
H52A H 0.7409(5) 0.2932(4) -0.4671(3) 0.035 Uiso 1 calc R
H52B H 0.7697(5) 0.3828(4) -0.4894(3) 0.035 Uiso 1 calc R
C53 C 0.6379(5) 0.3630(3) -0.4250(3) 0.025(2) Uani 1 d .
C54 C 0.8691(5) 0.1684(3) -0.3089(3) 0.027(2) Uani 1 d .
H54A H 0.8482(5) 0.1602(3) -0.2683(3) 0.033 Uiso 1 calc R
H54B H 0.9318(5) 0.1358(3) -0.3186(3) 0.033 Uiso 1 calc R
C55 C 0.7729(5) 0.1452(4) -0.3332(2) 0.022(2) Uani 1 d .
Fe3 Fe 1.00624(7) 0.80332(5) -0.33510(4) 0.0207(2) Uani 1 d .
O3 O 1.0279(3) 0.7944(2) -0.2626(2) 0.0256(11) Uani 1 d .
N31 N 0.9023(4) 0.8993(3) -0.3247(2) 0.0201(12) Uani 1 d .
N32 N 0.9732(4) 0.8325(3) -0.4199(2) 0.0237(13) Uani 1 d .
N33 N 0.8426(4) 0.7475(3) -0.3259(2) 0.0233(13) Uani 1 d .
O83 O 1.1459(3) 0.8559(2) -0.3756(2) 0.0216(10) Uani 1 d .
O84 O 1.2567(4) 0.8908(3) -0.4571(2) 0.0389(12) Uani 1 d .
O85 O 1.0445(3) 0.6965(2) -0.3442(2) 0.0228(10) Uani 1 d .
O86 O 0.9915(3) 0.5727(2) -0.3210(2) 0.0265(11) Uani 1 d .
C61 C 0.9289(5) 0.9514(3) -0.3795(2) 0.024(2) Uani 1 d .
H61A H 1.0049(5) 0.9720(3) -0.3856(2) 0.029 Uiso 1 calc R
H61B H 0.8797(5) 0.9954(3) -0.3800(2) 0.029 Uiso 1 calc R
C62 C 0.9165(5) 0.9092(3) -0.4251(3) 0.024(2) Uani 1 d .
H62A H 0.9479(5) 0.9416(3) -0.4610(3) 0.029 Uiso 1 calc R
H62B H 0.8379(5) 0.8999(3) -0.4243(3) 0.029 Uiso 1 calc R
C63 C 0.9031(5) 0.7690(3) -0.4273(3) 0.025(2) Uani 1 d .
H63A H 0.9462(5) 0.7222(3) -0.4293(3) 0.030 Uiso 1 calc R
H63B H 0.8761(5) 0.7834(3) -0.4623(3) 0.030 Uiso 1 calc R
C64 C 0.8081(5) 0.7528(3) -0.3800(2) 0.024(2) Uani 1 d .
H64A H 0.7553(5) 0.7943(3) -0.3840(2) 0.029 Uiso 1 calc R
H64B H 0.7708(5) 0.7039(3) -0.3812(2) 0.029 Uiso 1 calc R
C65 C 0.7682(5) 0.7895(3) -0.2880(3) 0.023(2) Uani 1 d .
H65A H 0.7851(5) 0.7772(3) -0.2505(3) 0.027 Uiso 1 calc R
H65B H 0.6914(5) 0.7730(3) -0.2859(3) 0.027 Uiso 1 calc R
C66 C 0.7828(5) 0.8753(3) -0.3091(3) 0.025(2) Uani 1 d .
H66A H 0.7480(5) 0.8891(3) -0.3417(3) 0.030 Uiso 1 calc R
H66B H 0.7462(5) 0.9032(3) -0.2803(3) 0.030 Uiso 1 calc R
C67 C 0.9369(5) 0.9387(3) -0.2820(3) 0.025(2) Uani 1 d .
H67A H 1.0158(5) 0.9528(3) -0.2931(3) 0.030 Uiso 1 calc R
H67B H 0.8966(5) 0.9868(3) -0.2804(3) 0.030 Uiso 1 calc R
C68 C 0.9166(5) 0.8895(3) -0.2257(3) 0.0207(15) Uani 1 d .
C69 C 0.9714(5) 0.8201(3) -0.2175(3) 0.021(2) Uani 1 d .
C70 C 0.9626(5) 0.7760(3) -0.1640(3) 0.022(2) Uani 1 d .
C71 C 0.8949(5) 0.8025(3) -0.1217(3) 0.026(2) Uani 1 d .
H71 H 0.8871(5) 0.7726(3) -0.0858(3) 0.031 Uiso 1 calc R
C72 C 0.8359(5) 0.8713(3) -0.1280(3) 0.025(2) Uani 1 d .
C73 C 0.8508(5) 0.9142(3) -0.1813(3) 0.025(2) Uani 1 d .
H73 H 0.8152(5) 0.9616(3) -0.1874(3) 0.030 Uiso 1 calc R
C74 C 1.0318(5) 0.7042(3) -0.1526(3) 0.025(2) Uani 1 d .
C75 C 1.0056(5) 0.6417(3) -0.1846(3) 0.030(2) Uani 1 d .
H75A H 0.9281(5) 0.6261(3) -0.1734(3) 0.045 Uiso 1 calc R
H75B H 1.0503(5) 0.5970(3) -0.1766(3) 0.045 Uiso 1 calc R
H75C H 1.0217(5) 0.6624(3) -0.2243(3) 0.045 Uiso 1 calc R
C76 C 1.1526(5) 0.7285(4) -0.1701(3) 0.035(2) Uani 1 d .
H76A H 1.1678(5) 0.7517(4) -0.2093(3) 0.053 Uiso 1 calc R
H76B H 1.1972(5) 0.6832(4) -0.1640(3) 0.053 Uiso 1 calc R
H76C H 1.1702(5) 0.7660(4) -0.1484(3) 0.053 Uiso 1 calc R
C77 C 1.0112(6) 0.6680(4) -0.0908(3) 0.039(2) Uani 1 d .
H77A H 0.9340(6) 0.6519(4) -0.0785(3) 0.058 Uiso 1 calc R
H77B H 1.0297(6) 0.7059(4) -0.0695(3) 0.058 Uiso 1 calc R
H77C H 1.0567(6) 0.6231(4) -0.0852(3) 0.058 Uiso 1 calc R
C78 C 0.7635(6) 0.8942(4) -0.0782(3) 0.034(2) Uani 1 d .
C79 C 0.7091(6) 0.9716(4) -0.0930(3) 0.035(2) Uani 1 d .
H79A H 0.6632(6) 0.9842(4) -0.0598(3) 0.053 Uiso 1 calc R
H79B H 0.6639(6) 0.9675(4) -0.1205(3) 0.053 Uiso 1 calc R
H79C H 0.7657(6) 1.0122(4) -0.1082(3) 0.053 Uiso 1 calc R
C80 C 0.6731(7) 0.8313(4) -0.0526(3) 0.064(3) Uani 1 d .
H80A H 0.6267(7) 0.8465(4) -0.0205(3) 0.096 Uiso 1 calc R
H80B H 0.7068(7) 0.7825(4) -0.0412(3) 0.096 Uiso 1 calc R
H80C H 0.6286(7) 0.8251(4) -0.0800(3) 0.096 Uiso 1 calc R
C81 C 0.8346(7) 0.9033(5) -0.0357(3) 0.065(3) Uani 1 d .
H81A H 0.7889(7) 0.9181(5) -0.0032(3) 0.098 Uiso 1 calc R
H81B H 0.8917(7) 0.9431(5) -0.0519(3) 0.098 Uiso 1 calc R
H81C H 0.8684(7) 0.8543(5) -0.0247(3) 0.098 Uiso 1 calc R
C82 C 1.0817(5) 0.8380(3) -0.4565(3) 0.025(2) Uani 1 d .
H82A H 1.0793(5) 0.8742(3) -0.4911(3) 0.030 Uiso 1 calc R
H82B H 1.1004(5) 0.7869(3) -0.4659(3) 0.030 Uiso 1 calc R
C83 C 1.1695(5) 0.8658(3) -0.4286(3) 0.023(2) Uani 1 d .
C84 C 0.8585(5) 0.6662(3) -0.3007(3) 0.026(2) Uani 1 d .
H84A H 0.8026(5) 0.6321(3) -0.3085(3) 0.032 Uiso 1 calc R
H84B H 0.8496(5) 0.6616(3) -0.2602(3) 0.032 Uiso 1 calc R
C85 C 0.9723(5) 0.6415(4) -0.3242(2) 0.022(2) Uani 1 d .
Fe4 Fe 0.24331(7) 0.11387(5) -0.33531(4) 0.0213(3) Uani 1 d .
O4 O 0.1715(3) 0.0911(2) -0.2619(2) 0.0279(11) Uani 1 d .
N41 N 0.3393(4) 0.0123(3) -0.3230(2) 0.0222(13) Uani 1 d .
N42 N 0.4006(4) 0.1666(3) -0.3301(2) 0.0232(13) Uani 1 d .
N43 N 0.3330(4) 0.1213(3) -0.4206(2) 0.0230(13) Uani 1 d .
O113 O 0.2139(3) 0.2252(2) -0.3496(2) 0.0267(11) Uani 1 d .
O114 O 0.2560(3) 0.3419(2) -0.3357(2) 0.0334(12) Uani 1 d .
O115 O 0.1283(3) 0.0801(2) -0.3711(2) 0.0235(10) Uani 1 d .
O116 O 0.0629(4) 0.1000(2) -0.4491(2) 0.0313(11) Uani 1 d .
C91 C 0.4480(5) 0.0302(3) -0.3096(3) 0.025(2) Uani 1 d .
H91A H 0.5059(5) 0.0311(3) -0.3426(3) 0.030 Uiso 1 calc R
H91B H 0.4644(5) -0.0105(3) -0.2800(3) 0.030 Uiso 1 calc R
C92 C 0.4476(5) 0.1080(3) -0.2910(3) 0.025(2) Uani 1 d .
H92A H 0.4034(5) 0.1037(3) -0.2535(3) 0.030 Uiso 1 calc R
H92B H 0.5231(5) 0.1242(3) -0.2900(3) 0.030 Uiso 1 calc R
C93 C 0.4748(5) 0.1841(3) -0.3854(3) 0.026(2) Uani 1 d .
H93A H 0.5296(5) 0.1437(3) -0.3881(3) 0.032 Uiso 1 calc R
H93B H 0.5143(5) 0.2338(3) -0.3889(3) 0.032 Uiso 1 calc R
C94 C 0.4127(5) 0.1881(3) -0.4319(3) 0.027(2) Uani 1 d .
H94A H 0.3732(5) 0.2368(3) -0.4359(3) 0.032 Uiso 1 calc R
H94B H 0.4645(5) 0.1874(3) -0.4668(3) 0.032 Uiso 1 calc R
C95 C 0.3916(5) 0.0468(3) -0.4252(3) 0.026(2) Uani 1 d .
H95A H 0.3811(5) 0.0294(3) -0.4593(3) 0.031 Uiso 1 calc R
H95B H 0.4708(5) 0.0558(3) -0.4276(3) 0.031 Uiso 1 calc R
C96 C 0.3489(5) -0.0153(3) -0.3761(2) 0.023(2) Uani 1 d .
H96A H 0.2763(5) -0.0344(3) -0.3795(2) 0.028 Uiso 1 calc R
H96B H 0.3987(5) -0.0590(3) -0.3761(2) 0.028 Uiso 1 calc R
C97 C 0.2749(5) -0.0454(3) -0.2773(2) 0.026(2) Uani 1 d .
H97A H 0.2038(5) -0.0560(3) -0.2872(2) 0.032 Uiso 1 calc R
H97B H 0.3145(5) -0.0941(3) -0.2743(2) 0.032 Uiso 1 calc R
C98 C 0.2539(5) -0.0214(3) -0.2223(3) 0.021(2) Uani 1 d .
C99 C 0.1949(5) 0.0453(3) -0.2159(3) 0.023(2) Uani 1 d .
C100 C 0.1624(5) 0.0648(3) -0.1635(3) 0.025(2) Uani 1 d .
C101 C 0.1986(5) 0.0189(3) -0.1198(3) 0.026(2) Uani 1 d .
H101 H 0.1793(5) 0.0324(3) -0.0844(3) 0.031 Uiso 1 calc R
C102 C 0.2618(5) -0.0460(3) -0.1247(3) 0.024(2) Uani 1 d .
C103 C 0.2864(5) -0.0653(3) -0.1771(3) 0.028(2) Uani 1 d .
H103 H 0.3267(5) -0.1101(3) -0.1818(3) 0.033 Uiso 1 calc R
C104 C 0.0867(5) 0.1327(3) -0.1549(3) 0.028(2) Uani 1 d .
C105 C 0.1387(5) 0.2092(3) -0.1868(3) 0.031(2) Uani 1 d .
H10A H 0.1582(5) 0.2064(3) -0.2260(3) 0.047 Uiso 1 calc R
H10B H 0.2046(5) 0.2203(3) -0.1731(3) 0.047 Uiso 1 calc R
H10C H 0.0868(5) 0.2502(3) -0.1818(3) 0.047 Uiso 1 calc R
C106 C -0.0211(5) 0.1174(4) -0.1732(3) 0.035(2) Uani 1 d .
H10D H -0.0542(5) 0.0681(4) -0.1525(3) 0.053 Uiso 1 calc R
H10E H -0.0065(5) 0.1157(4) -0.2127(3) 0.053 Uiso 1 calc R
H10F H -0.0712(5) 0.1588(4) -0.1661(3) 0.053 Uiso 1 calc R
C107 C 0.0584(6) 0.1410(4) -0.0944(3) 0.038(2) Uani 1 d .
H10G H 0.0245(6) 0.0927(4) -0.0722(3) 0.057 Uiso 1 calc R
H10H H 0.0075(6) 0.1827(4) -0.0904(3) 0.057 Uiso 1 calc R
H10I H 0.1253(6) 0.1528(4) -0.0817(3) 0.057 Uiso 1 calc R
C108 C 0.3020(5) -0.0907(3) -0.0741(3) 0.029(2) Uani 1 d .
C109 C 0.3582(6) -0.1652(4) -0.0856(3) 0.039(2) Uani 1 d .
H10J H 0.3065(6) -0.1991(4) -0.0959(3) 0.059 Uiso 1 calc R
H10K H 0.3827(6) -0.1913(4) -0.0523(3) 0.059 Uiso 1 calc R
H10L H 0.4213(6) -0.1527(4) -0.1157(3) 0.059 Uiso 1 calc R
C110 C 0.3853(5) -0.0390(3) -0.0581(3) 0.033(2) Uani 1 d .
H11A H 0.3512(5) 0.0089(3) -0.0506(3) 0.050 Uiso 1 calc R
H11B H 0.4483(5) -0.0272(3) -0.0884(3) 0.050 Uiso 1 calc R
H11C H 0.4097(5) -0.0658(3) -0.0250(3) 0.050 Uiso 1 calc R
C111 C 0.2047(6) -0.1125(4) -0.0258(3) 0.044(2) Uani 1 d .
H11D H 0.1520(6) -0.1454(4) -0.0363(3) 0.066 Uiso 1 calc R
H11E H 0.1693(6) -0.0657(4) -0.0167(3) 0.066 Uiso 1 calc R
H11F H 0.2310(6) -0.1403(4) 0.0064(3) 0.066 Uiso 1 calc R
C112 C 0.3698(5) 0.2380(3) -0.3092(3) 0.027(2) Uani 1 d .
H11G H 0.4329(5) 0.2750(3) -0.3194(3) 0.032 Uiso 1 calc R
H11H H 0.3495(5) 0.2264(3) -0.2685(3) 0.032 Uiso 1 calc R
C113 C 0.2732(5) 0.2739(4) -0.3334(2) 0.0207(15) Uani 1 d .
C114 C 0.2489(5) 0.1343(3) -0.4545(3) 0.028(2) Uani 1 d .
H11I H 0.2707(5) 0.1105(3) -0.4875(3) 0.033 Uiso 1 calc R
H11J H 0.2437(5) 0.1903(3) -0.4670(3) 0.033 Uiso 1 calc R
C115 C 0.1386(5) 0.1016(3) -0.4241(3) 0.023(2) Uani 1 d .
O10 O 0.3671(4) 0.1010(3) -0.5769(2) 0.0394(13) Uani 1 d D
H10X H 0.3994(56) 0.1152(41) -0.6117(14) 0.059 Uiso 1 d D
H10Y H 0.3433(57) 0.0526(19) -0.5705(29) 0.059 Uiso 1 d D
O20 O 0.1704(4) 0.4096(3) -0.4309(2) 0.0344(12) Uani 1 d D
H20X H 0.1954(53) 0.3852(37) -0.4020(19) 0.052 Uiso 1 d D
H20Y H 0.2009(53) 0.4023(39) -0.4642(15) 0.052 Uiso 1 d D
O30 O 0.1336(4) 0.5634(3) -0.4221(2) 0.0375(13) Uani 1 d D
H30X H 0.1414(57) 0.5138(17) -0.4223(29) 0.056 Uiso 1 d D
H30Y H 0.0947(53) 0.5703(40) -0.3902(17) 0.056 Uiso 1 d D
O40 O 0.3299(4) 0.9431(3) -0.5700(2) 0.0344(13) Uani 1 d .
H40X H 0.2920(54) 0.9168(37) -0.5286(28) 0.052 Uiso 1 d .
H40Y H 0.2957(62) 0.9245(43) -0.5858(32) 0.052 Uiso 1 d .

loop_
_atom_type_symbol
_atom_type_description
_atom_type_scat_dispersion_real
_atom_type_scat_dispersion_imag
_atom_type_scat_source
C C 0.0033 0.0016 'International Tables Vol C Tables 4.2.6.8 and 6.1.1.4'
H H 0.0000 0.0000 'International Tables Vol C Tables 4.2.6.8 and 6.1.1.4'
N N 0.0061 0.0033 'International Tables Vol C Tables 4.2.6.8 and 6.1.1.4'
O O 0.0106 0.0060 'International Tables Vol C Tables 4.2.6.8 and 6.1.1.4'
Fe Fe 0.3463 0.8444 'International Tables Vol C Tables 4.2.6.8 and 6.1.1.4'

loop_
_geom_angle_atom_site_label_1
_geom_angle_atom_site_label_2
_geom_angle_atom_site_label_3
_geom_angle
O1 Fe1 O23 100.4(2)
O1 Fe1 O25 97.0(2)
O23 Fe1 O25 97.7(2)
O1 Fe1 N1 90.0(2)
O23 Fe1 N1 102.9(2)
O25 Fe1 N1 156.7(2)
O1 Fe1 N2 170.9(2)
O23 Fe1 N2 78.5(2)
O25 Fe1 N2 92.1(2)
N1 Fe1 N2 81.5(2)
O1 Fe1 N3 103.3(2)
O23 Fe1 N3 156.3(2)
O25 Fe1 N3 78.3(2)
N1 Fe1 N3 78.5(2)
N2 Fe1 N3 78.3(2)
C9 O1 Fe1 132.8(4)
C6 N1 C1 112.3(5)
C6 N1 C7 110.7(5)
C1 N1 C7 109.7(4)
C6 N1 Fe1 112.8(3)
C1 N1 Fe1 102.5(3)
C7 N1 Fe1 108.5(4)
C22 N2 C3 112.2(5)
C22 N2 C2 111.5(4)
C3 N2 C2 111.3(5)
C22 N2 Fe1 105.7(4)
C3 N2 Fe1 106.8(3)
C2 N2 Fe1 109.1(3)
C5 N3 C24 113.2(5)
C5 N3 C4 112.0(5)
C24 N3 C4 110.8(5)
C5 N3 Fe1 105.8(3)
C24 N3 Fe1 103.0(3)
C4 N3 Fe1 111.6(3)
C23 O23 Fe1 120.2(4)
C25 O25 Fe1 119.6(4)
N1 C1 C2 111.7(5)
N2 C2 C1 110.4(5)
N2 C3 C4 110.5(5)
N3 C4 C3 111.5(5)
N3 C5 C6 108.8(5)
N1 C6 C5 111.0(5)
C8 C7 N1 113.8(5)
C13 C8 C9 120.0(6)
C13 C8 C7 120.5(5)
C9 C8 C7 119.5(5)
O1 C9 C8 118.6(5)
O1 C9 C10 121.7(5)
C8 C9 C10 119.7(5)
C11 C10 C9 117.8(5)
C11 C10 C14 120.3(5)
C9 C10 C14 121.9(5)
C10 C11 C12 123.4(6)
C13 C12 C11 117.1(6)
C13 C12 C18 124.4(5)
C11 C12 C18 118.5(6)
C12 C13 C8 121.9(6)
C15 C14 C17 109.3(5)
C15 C14 C16 107.5(5)
C17 C14 C16 109.4(5)
C15 C14 C10 112.6(5)
C17 C14 C10 107.5(5)
C16 C14 C10 110.5(5)
C21 C18 C19 109.8(5)
C21 C18 C12 111.0(5)
C19 C18 C12 108.3(5)
C21 C18 C20 108.5(5)
C19 C18 C20 107.7(5)
C12 C18 C20 111.5(5)
N2 C22 C23 111.4(5)
O24 C23 O23 125.6(6)
O24 C23 C22 119.1(6)
O23 C23 C22 115.2(6)
N3 C24 C25 110.7(5)
O26 C25 O25 124.9(6)
O26 C25 C24 119.9(5)
O25 C25 C24 115.0(5)
O2 Fe2 O53 99.8(2)
O2 Fe2 O55 97.9(2)
O53 Fe2 O55 96.6(2)
O2 Fe2 N21 90.8(2)
O53 Fe2 N21 102.4(2)
O55 Fe2 N21 157.4(2)
O2 Fe2 N23 103.6(2)
O53 Fe2 N23 156.5(2)
O55 Fe2 N23 78.5(2)
N21 Fe2 N23 79.2(2)
O2 Fe2 N22 171.0(2)
O53 Fe2 N22 78.5(2)
O55 Fe2 N22 91.0(2)
N21 Fe2 N22 81.0(2)
N23 Fe2 N22 78.6(2)
C39 O2 Fe2 133.5(4)
C31 N21 C37 109.4(4)
C31 N21 C36 112.8(5)
C37 N21 C36 111.1(5)
C31 N21 Fe2 103.2(3)
C37 N21 Fe2 108.2(3)
C36 N21 Fe2 111.8(3)
C52 N22 C33 113.3(5)
C52 N22 C32 112.7(5)
C33 N22 C32 110.9(5)
C52 N22 Fe2 104.0(4)
C33 N22 Fe2 106.6(4)
C32 N22 Fe2 108.9(4)
C34 N23 C35 111.9(5)
C34 N23 C54 110.0(5)
C35 N23 C54 114.0(5)
C34 N23 Fe2 112.4(4)
C35 N23 Fe2 104.9(3)
C54 N23 Fe2 103.3(3)
C53 O53 Fe2 119.3(4)
C55 O55 Fe2 119.5(4)
N21 C31 C32 113.1(5)
N22 C32 C31 111.1(5)
N22 C33 C34 111.1(5)
N23 C34 C33 111.9(5)
N23 C35 C36 108.5(5)
N21 C36 C35 111.2(5)
N21 C37 C38 113.9(5)
C43 C38 C39 118.9(6)
C43 C38 C37 121.0(5)
C39 C38 C37 119.9(6)
O2 C39 C40 121.4(5)
O2 C39 C38 117.6(6)
C40 C39 C38 120.9(6)
C41 C40 C39 116.8(6)
C41 C40 C44 121.5(6)
C39 C40 C44 121.5(6)
C40 C41 C42 125.4(6)
C43 C42 C41 115.3(6)
C43 C42 C48 124.8(5)
C41 C42 C48 119.9(6)
C38 C43 C42 122.6(6)
C47 C44 C46 108.8(5)
C47 C44 C45 108.7(5)
C46 C44 C45 109.8(5)
C47 C44 C40 111.5(5)
C46 C44 C40 107.9(5)
C45 C44 C40 110.2(5)
C51 C48 C50 110.7(6)
C51 C48 C42 110.4(6)
C50 C48 C42 109.2(6)
C51 C48 C49 107.9(6)
C50 C48 C49 107.4(6)
C42 C48 C49 111.3(5)
N22 C52 C53 112.8(5)
O54 C53 O53 124.5(6)
O54 C53 C52 119.6(6)
O53 C53 C52 115.7(6)
N23 C54 C55 110.0(5)
O56 C55 O55 124.9(6)
O56 C55 C54 120.0(6)
O55 C55 C54 115.0(5)
O3 Fe3 O83 100.3(2)
O3 Fe3 O85 96.8(2)
O83 Fe3 O85 98.0(2)
O3 Fe3 N31 90.4(2)
O83 Fe3 N31 101.8(2)
O85 Fe3 N31 157.3(2)
O3 Fe3 N32 171.1(2)
O83 Fe3 N32 78.6(2)
O85 Fe3 N32 92.1(2)
N31 Fe3 N32 81.3(2)
O3 Fe3 N33 103.6(2)
O83 Fe3 N33 156.1(2)
O85 Fe3 N33 78.2(2)
N31 Fe3 N33 79.2(2)
N32 Fe3 N33 78.0(2)
C69 O3 Fe3 132.7(4)
C61 N31 C67 109.1(4)
C61 N31 C66 112.1(5)
C67 N31 C66 111.2(4)
C61 N31 Fe3 103.4(3)
C67 N31 Fe3 108.3(4)
C66 N31 Fe3 112.4(3)
C82 N32 C63 112.5(4)
C82 N32 C62 111.8(5)
C63 N32 C62 112.1(5)
C82 N32 Fe3 105.3(4)
C63 N32 Fe3 106.8(4)
C62 N32 Fe3 107.9(3)
C64 N33 C84 111.8(5)
C64 N33 C65 111.9(5)
C84 N33 C65 113.2(5)
C64 N33 Fe3 111.4(3)
C84 N33 Fe3 103.3(3)
C65 N33 Fe3 104.7(3)
C83 O83 Fe3 120.3(4)
C85 O85 Fe3 119.0(4)
N31 C61 C62 111.0(5)
C61 C62 N32 111.9(5)
N32 C63 C64 109.9(5)
N33 C64 C63 112.1(5)
N33 C65 C66 109.6(5)
N31 C66 C65 111.0(5)
C68 C67 N31 112.8(5)
C73 C68 C69 120.1(6)
C73 C68 C67 121.0(5)
C69 C68 C67 118.8(5)
O3 C69 C68 118.5(5)
O3 C69 C70 121.1(5)
C68 C69 C70 120.3(5)
C71 C70 C69 117.0(5)
C71 C70 C74 121.3(6)
C69 C70 C74 121.6(5)
C70 C71 C72 124.8(6)
C73 C72 C71 115.8(6)
C73 C72 C78 124.3(6)
C71 C72 C78 119.8(6)
C68 C73 C72 121.9(6)
C76 C74 C77 107.8(5)
C76 C74 C75 109.4(5)
C77 C74 C75 107.7(5)
C76 C74 C70 108.7(5)
C77 C74 C70 111.8(5)
C75 C74 C70 111.2(5)
C72 C78 C81 108.4(6)
C72 C78 C79 112.1(5)
C81 C78 C79 107.9(5)
C72 C78 C80 109.9(5)
C81 C78 C80 109.6(6)
C79 C78 C80 108.8(6)
N32 C82 C83 110.9(5)
O84 C83 O83 125.6(6)
O84 C83 C82 118.7(6)
O83 C83 C82 115.6(6)
N33 C84 C85 110.0(5)
O86 C85 O85 124.2(6)
O86 C85 C84 119.9(5)
O85 C85 C84 115.8(5)
O4 Fe4 O115 99.4(2)
O4 Fe4 O113 98.2(2)
O115 Fe4 O113 96.5(2)
O4 Fe4 N41 90.4(2)
O115 Fe4 N41 102.9(2)
O113 Fe4 N41 157.2(2)
O4 Fe4 N43 171.0(2)
O115 Fe4 N43 79.0(2)
O113 Fe4 N43 90.8(2)
N41 Fe4 N43 81.4(2)
O4 Fe4 N42 103.3(2)
O115 Fe4 N42 157.2(2)
O113 Fe4 N42 78.0(2)
N41 Fe4 N42 79.5(2)
N43 Fe4 N42 79.0(2)
C99 O4 Fe4 133.5(4)
C96 N41 C97 110.0(4)
C96 N41 C91 113.0(5)
C97 N41 C91 110.4(5)
C96 N41 Fe4 102.8(3)
C97 N41 Fe4 108.2(3)
C91 N41 Fe4 112.1(3)
C112 N42 C92 114.3(5)
C112 N42 C93 110.8(5)
C92 N42 C93 111.3(5)
C112 N42 Fe4 104.0(4)
C92 N42 Fe4 104.5(3)
C93 N42 Fe4 111.5(4)
C114 N43 C94 112.0(5)
C114 N43 C95 113.1(5)
C94 N43 C95 111.0(5)
C114 N43 Fe4 104.6(4)
C94 N43 Fe4 107.0(4)
C95 N43 Fe4 108.7(4)
C113 O113 Fe4 119.9(4)
C115 O115 Fe4 117.8(4)
N41 C91 C92 110.7(5)
N42 C92 C91 109.6(5)
N42 C93 C94 112.0(5)
N43 C94 C93 110.1(5)
C96 C95 N43 111.2(5)
N41 C96 C95 112.6(5)
C98 C97 N41 114.7(5)
C103 C98 C99 119.6(6)
C103 C98 C97 121.4(6)
C99 C98 C97 119.0(6)
O4 C99 C100 121.0(6)
O4 C99 C98 118.3(5)
C100 C99 C98 120.6(6)
C101 C100 C99 117.0(6)
C101 C100 C104 121.8(6)
C99 C100 C104 121.2(6)
C100 C101 C102 124.3(6)
C103 C102 C101 116.3(6)
C103 C102 C108 123.6(6)
C101 C102 C108 120.0(6)
C98 C103 C102 122.1(6)
C105 C104 C107 106.7(5)
C105 C104 C106 109.9(5)
C107 C104 C106 107.3(5)
C105 C104 C100 112.0(5)
C107 C104 C100 112.0(5)
C106 C104 C100 108.8(5)
C110 C108 C109 108.0(5)
C110 C108 C102 108.3(5)
C109 C108 C102 112.6(5)
C110 C108 C111 110.0(5)
C109 C108 C111 107.9(5)
C102 C108 C111 110.0(5)
N42 C112 C113 110.6(5)
O114 C113 O113 125.0(6)
O114 C113 C112 120.9(5)
O113 C113 C112 114.0(5)
N43 C114 C115 112.7(5)
O116 C115 O115 123.7(6)
O116 C115 C114 120.0(6)
O115 C115 C114 116.3(6)

loop_
_geom_bond_atom_site_label_1
_geom_bond_atom_site_label_2
_geom_bond_distance
Fe1 O1 1.875(4)
Fe1 O23 1.977(4)
Fe1 O25 1.986(4)
Fe1 N1 2.177(5)
Fe1 N2 2.207(5)
Fe1 N3 2.228(5)
O1 C9 1.350(7)
N1 C6 1.484(7)
N1 C1 1.484(7)
N1 C7 1.499(8)
N2 C22 1.458(7)
N2 C3 1.491(7)
N2 C2 1.518(7)
N3 C5 1.475(7)
N3 C24 1.492(7)
N3 C4 1.499(7)
O23 C23 1.290(7)
O24 C23 1.234(7)
O25 C25 1.290(7)
O26 C25 1.224(7)
C1 C2 1.548(8)
C3 C4 1.509(8)
C5 C6 1.547(8)
C7 C8 1.496(8)
C8 C13 1.396(8)
C8 C9 1.406(8)
C9 C10 1.415(8)
C10 C11 1.389(8)
C10 C14 1.557(8)
C11 C12 1.412(8)
C12 C13 1.379(8)
C12 C18 1.545(8)
C14 C15 1.509(8)
C14 C17 1.539(9)
C14 C16 1.547(8)
C18 C21 1.520(9)
C18 C19 1.536(8)
C18 C20 1.554(8)
C22 C23 1.530(9)
C24 C25 1.537(8)
Fe2 O2 1.874(4)
Fe2 O53 1.972(4)
Fe2 O55 1.987(4)
Fe2 N21 2.161(5)
Fe2 N23 2.208(5)
Fe2 N22 2.225(5)
O2 C39 1.363(7)
N21 C31 1.480(7)
N21 C37 1.499(7)
N21 C36 1.503(7)
N22 C52 1.467(8)
N22 C33 1.491(7)
N22 C32 1.502(7)
N23 C34 1.485(7)
N23 C35 1.487(7)
N23 C54 1.500(7)
O53 C53 1.285(7)
O54 C53 1.234(7)
O55 C55 1.292(7)
O56 C55 1.214(7)
C31 C32 1.520(8)
C33 C34 1.512(8)
C35 C36 1.529(8)
C37 C38 1.501(8)
C38 C43 1.390(8)
C38 C39 1.416(8)
C39 C40 1.392(9)
C40 C41 1.385(8)
C40 C44 1.558(8)
C41 C42 1.402(8)
C42 C43 1.394(8)
C42 C48 1.530(9)
C44 C47 1.519(8)
C44 C46 1.539(9)
C44 C45 1.540(8)
C48 C51 1.511(10)
C48 C50 1.519(9)
C48 C49 1.544(8)
C52 C53 1.513(8)
C54 C55 1.528(8)
Fe3 O3 1.868(4)
Fe3 O83 1.984(4)
Fe3 O85 1.988(4)
Fe3 N31 2.158(5)
Fe3 N32 2.215(5)
Fe3 N33 2.221(5)
O3 C69 1.367(7)
N31 C61 1.496(7)
N31 C67 1.501(7)
N31 C66 1.510(7)
N32 C82 1.480(7)
N32 C63 1.480(7)
N32 C62 1.525(7)
N33 C64 1.489(7)
N33 C84 1.492(7)
N33 C65 1.495(7)
O83 C83 1.289(7)
O84 C83 1.220(7)
O85 C85 1.291(7)
O86 C85 1.230(7)
C61 C62 1.503(8)
C63 C64 1.500(8)
C65 C66 1.514(8)
C67 C68 1.499(8)
C68 C73 1.393(8)
C68 C69 1.406(8)
C69 C70 1.415(8)
C70 C71 1.378(8)
C70 C74 1.548(8)
C71 C72 1.421(8)
C72 C73 1.395(8)
C72 C78 1.517(8)
C74 C76 1.527(9)
C74 C77 1.544(8)
C74 C75 1.545(8)
C78 C81 1.538(10)
C78 C79 1.542(9)
C78 C80 1.548(9)
C82 C83 1.529(8)
C84 C85 1.528(8)
Fe4 O4 1.867(4)
Fe4 O115 1.972(4)
Fe4 O113 1.983(4)
Fe4 N41 2.165(5)
Fe4 N43 2.206(5)
Fe4 N42 2.207(5)
O4 C99 1.366(7)
N41 C96 1.484(7)
N41 C97 1.499(7)
N41 C91 1.502(7)
N42 C112 1.474(7)
N42 C92 1.493(8)
N42 C93 1.499(7)
N43 C114 1.462(8)
N43 C94 1.497(7)
N43 C95 1.516(7)
O113 C113 1.300(7)
O114 C113 1.213(7)
O115 C115 1.301(7)
O116 C115 1.230(7)
C91 C92 1.528(8)
C93 C94 1.508(8)
C95 C96 1.511(8)
C97 C98 1.493(8)
C98 C103 1.384(8)
C98 C99 1.407(8)
C99 C100 1.405(8)
C100 C101 1.391(8)
C100 C104 1.546(8)
C101 C102 1.402(8)
C102 C103 1.396(8)
C102 C108 1.539(9)
C104 C105 1.521(8)
C104 C107 1.527(8)
C104 C106 1.537(9)
C108 C110 1.537(8)
C108 C109 1.538(8)
C108 C111 1.543(9)
C112 C113 1.535(9)
C114 C115 1.503(8)
